data_2010555
loop_
_publ_author_name
'Nakagawa, Hiroo'
'Kani, Yoshiyuki'
'Tsuchimoto, Masanobu'
'Ohba, Shigeru'
'Matsushima, Hideaki'
'Tokii, Tadashi'

_publ_section_title
;
 Dimeric copper(II) trimethylsilylacetate adducts with pyridine,
 2-methylpyridine, 3-methylpyridine and quinoline, and a polymeric
 copper(II) trimethylsilylacetate
;
_journal_issue 1
_journal_name_full 'Acta Crystallographica Section C'
_journal_page_first 12
_journal_page_last 16
_journal_paper_doi 10.1107/S0108270199012147
_journal_volume 56
_journal_year 2000
_chemical_formula_iupac
;
[Cu2 (C5 H11 O2 Si1)4 (C6 H7 N1)2 ]
;
_chemical_formula_moiety 'C32 H58 Cu2 N2 O8 Si4'
_chemical_formula_sum 'C32 H58 Cu2 N2 O8 Si4'
_chemical_formula_weight 838.26
_chemical_name_systematic
;
tetrakis(\m-trimethylsilylacetato-O:O')di(3-methylpyridine-N)dicopper(II)
;
_space_group_IT_number 2
_symmetry_cell_setting triclinic
_symmetry_space_group_name_Hall '-P 1'
_symmetry_space_group_name_H-M 'P -1'
_atom_type_scat_source 'International Tables Vol.IV(1974)'
_cell_angle_alpha 110.910(10)
_cell_angle_beta 117.70(2)
_cell_angle_gamma 84.23(2)
_cell_formula_units_Z 1
_cell_length_a 11.148(3)
_cell_length_b 11.7550(10)
_cell_length_c 10.563(3)
_cell_measurement_reflns_used 25
_cell_measurement_temperature 297
_cell_measurement_theta_max 15
_cell_measurement_theta_min 10
_cell_volume 1141.3(5)
_computing_cell_refinement ' MSC/AFC Diffractometer Control Software'
_computing_data_collection
; MSC/AFC Diffractometer Control Software
(Molecular Structure Corporation, 1993)
;
_computing_data_reduction 'local programs'
_computing_molecular_graphics CRYSTAN-GM
_computing_publication_material CRYSTAN-GM
_computing_structure_refinement CRYSTAN-GM
_computing_structure_solution ' CRYSTAN-GM (Edwards et al., 1996)'
_diffrn_measurement_device_type 'Rigaku AFC-5'
_diffrn_measurement_method \q-2\q
_diffrn_radiation_type 'Mo K\a'
_diffrn_radiation_wavelength .71073
_diffrn_reflns_av_R_equivalents .017
_diffrn_reflns_limit_h_max 14
_diffrn_reflns_limit_h_min 0
_diffrn_reflns_limit_k_max 15
_diffrn_reflns_limit_k_min -15
_diffrn_reflns_limit_l_max 14
_diffrn_reflns_limit_l_min -14
_diffrn_reflns_number 5532
_diffrn_reflns_theta_max 27.5
_diffrn_standards_decay_% 0
_diffrn_standards_interval_count 100
_diffrn_standards_number 3
_exptl_absorpt_coefficient_mu 1.078
_exptl_absorpt_correction_T_max .893
_exptl_absorpt_correction_T_min .676
_exptl_absorpt_correction_type integration
_exptl_absorpt_process_details '(Coppens et al., 1965)'
_exptl_crystal_colour 'light green'
_exptl_crystal_density_diffrn 1.220
_exptl_crystal_density_method 'not measured'
_exptl_crystal_description plate-like
_exptl_crystal_F_000 442
_exptl_crystal_size_max .4
_exptl_crystal_size_mid .3
_exptl_crystal_size_min .1
_refine_diff_density_max .66
_refine_diff_density_min -.51
_refine_ls_extinction_method None
_refine_ls_goodness_of_fit_ref 1.23
_refine_ls_hydrogen_treatment constr
_refine_ls_number_parameters 217
_refine_ls_number_reflns 3377
_refine_ls_R_factor_gt .064
_refine_ls_shift/esd_mean .0003
_refine_ls_shift/su_max .001
_refine_ls_structure_factor_coef F
_refine_ls_weighting_details 'w = 1/[\s^2^(F) + 0.000225F^2^]'
_refine_ls_weighting_scheme calc
_refine_ls_wR_factor_ref .054
_reflns_number_gt 3377
_reflns_number_total 5261
_reflns_threshold_expression '|F~o~| > 3\s(|F~o~|)'
_cod_data_source_file oa1095.cif
_cod_data_source_block III
_cod_depositor_comments
;
The following automatic conversions were performed:
'_symmetry_cell_setting' value 'Triclinic' changed to 'triclinic'
according to '/home/saulius/struct/CIF-dictionaries/cif_core.dic'
dictionary named 'cif_core.dic' version 2.4.1 from 2010-06-29.

Automatic conversion script
Id: cif_fix_enum 1527 2010-12-29 10:47:43Z saulius 

The following automatic conversions were performed:

'_atom_site_thermal_displace_type' tag value 'Uij' was replaced with
'Uani' value 24 times.

Automatic conversion script
Id: cif_fix_values 1646 2011-03-28 12:23:43Z adriana 

The following automatic conversions were performed:

'_symmetry_cell_setting' value 'Triclinic' changed to 'triclinic'
according to /home/saulius/struct/CIF-dictionaries/cif_core.dic
dictionary named 'cif_core.dic' version 2.4.1 from 2010-06-29.

Automatic conversion script
Id: cif_fix_values 1715 2011-07-08 13:25:40Z adriana 
;
_cod_original_sg_symbol_H-M 'P -1          '
_cod_database_code 2010555

loop_
_symmetry_equiv_pos_as_xyz
+X,+Y,+Z
-X,-Y,-Z

loop_
_atom_site_aniso_label
_atom_site_aniso_U_11
_atom_site_aniso_U_22
_atom_site_aniso_U_33
_atom_site_aniso_U_12
_atom_site_aniso_U_13
_atom_site_aniso_U_23
Cu1 .0337(2) .0498(3) .0536(3) -.0002(2) .0204(2) .0158(2)
Si2 .0781(8) .0670(9) .0558(8) .0053(7) .0289(7) .0085(6)
Si3 .0752(8) .0875(10) .0921(10) .0196(7) .0424(8) .0521(8)
O4 .056(2) .070(2) .050(2) -.0030(10) .0190(10) .0200(10)
O5 .0460(10) .076(2) .054(2) -.0040(10) .0210(10) .0130(10)
O6 .0490(10) .055(2) .073(2) .0090(10) .0350(10) .0240(10)
O7 .052(2) .051(2) .083(2) .0010(10) .0330(10) .0230(10)
N8 .044(2) .060(2) .074(2) .005(2) .030(2) .026(2)
C9 .052(2) .047(2) .055(3) .010(2) .018(2) .019(2)
C10 .065(3) .071(3) .044(2) .002(2) .012(2) .014(2)
C11 .132(4) .098(4) .061(3) .005(3) .037(3) .000(3)
C12 .142(5) .085(4) .114(4) -.016(3) .065(4) .026(3)
C13 .089(4) .117(4) .099(4) .030(3) .047(3) .019(3)
C14 .046(2) .056(3) .041(2) .007(2) .016(2) .010(2)
C15 .068(3) .049(2) .076(3) .015(2) .036(2) .024(2)
C16 .164(6) .112(5) .158(6) .053(4) .068(5) .090(4)
C17 .146(6) .224(8) .168(6) .035(5) .106(5) .119(6)
C18 .098(4) .141(5) .102(4) -.001(4) .008(3) .055(4)
C19 .063(3) .089(3) .076(3) .009(2) .037(2) .041(3)
C20 .073(3) .126(5) .110(4) .024(3) .052(3) .077(4)
C21 .056(3) .103(4) .147(5) .025(3) .058(3) .082(4)
C22 .046(2) .062(3) .135(5) -.005(2) .038(3) .031(3)
C23 .085(4) .111(5) .246(8) -.026(4) .078(5) .017(5)
C24 .051(2) .059(3) .102(4) .003(2) .037(2) .020(3)

loop_
_atom_site_label
_atom_site_fract_x
_atom_site_fract_y
_atom_site_fract_z
_atom_site_U_iso_or_equiv
_atom_site_thermal_displace_type
_atom_site_occupancy
Cu1 .89600(4) -.03538(4) .50817(5) .0465(2) Uani 1.000
Si2 1.18050(10) .29930(10) 1.02210(10) .0742(7) Uani 1.000
Si3 .76650(10) .33460(10) .3148(2) .0769(8) Uani 1.000
O4 1.0200(3) .0260(2) .7293(3) .0610(10) Uani 1.000
O5 1.1962(2) .0846(2) .7147(3) .0620(10) Uani 1.000
O6 .8398(2) .1315(2) .5199(3) .0570(10) Uani 1.000
O7 1.0195(2) .1923(2) .5127(3) .062(2) Uani 1.000
N8 .7301(3) -.0919(3) .5323(4) .058(2) Uani 1.000
C9 1.1389(4) .0758(3) .7875(4) .054(2) Uani 1.000
C10 1.2122(4) .1330(4) .9597(4) .067(2) Uani 1.000
C11 1.2646(6) .3610(5) 1.2363(5) .113(3) Uani 1.000
C12 1.2534(6) .3803(5) .9489(6) .117(4) Uani 1.000
C13 .9930(5) .3121(5) .9406(6) .111(3) Uani 1.000
C14 .9072(4) .2084(3) .5170(4) .052(2) Uani 1.000
C15 .8504(4) .3295(3) .5129(4) .065(2) Uani 1.000
C16 .6929(6) .4841(5) .3239(7) .135(5) Uani 1.000
C17 .8923(6) .3155(7) .2437(7) .150(6) Uani 1.000
C18 .6300(5) .2080(6) .1875(6) .120(4) Uani 1.000
C19 .7183(4) -.0375(4) .6602(5) .070(3) Uani 1.000
C20 .6033(5) -.0598(5) .6707(6) .086(3) Uani 1.000
C21 .5015(5) -.1402(5) .5471(7) .084(4) Uani 1.000
C22 .5120(4) -.1989(4) .4152(7) .084(3) Uani 1.000
C23 .4011(6) -.2842(6) .2733(9) .165(5) Uani 1.000
C24 .6283(4) -.1713(4) .4116(5) .074(3) Uani 1.000
H17A .84963 .31689 .14167 .20 Uiso 1.000
H17B .93293 .23959 .24437 .20 Uiso 1.000
H17C .96183 .38149 .30997 .20 Uiso 1.000
H16A .65020 .48552 .22189 .20 Uiso 1.000
H16B .76380 .54882 .39089 .20 Uiso 1.000
H16C .62750 .49352 .36139 .20 Uiso 1.000
H18A .58723 .20936 .08552 .20 Uiso 1.000
H18B .56403 .21846 .22442 .20 Uiso 1.000
H18C .66803 .13096 .18782 .20 Uiso 1.000
H19 .79132 .01876 .74699 .20 Uiso 1.000
H20 .59516 -.01904 .76263 .20 Uiso 1.000
H21 .42194 -.15717 .55253 .20 Uiso 1.000
H23A .42569 -.31621 .19196 .20 Uiso 1.000
H23B .32243 -.23838 .24698 .20 Uiso 1.000
H23C .38463 -.34758 .30198 .20 Uiso 1.000
H24 .63623 -.20994 .31924 .20 Uiso 1.000
H15A .78502 .34373 .55102 .20 Uiso 1.000
H15B .92322 .39283 .57772 .20 Uiso 1.000
H10A 1.17960 .09147 1.00265 .20 Uiso 1.000
H10B 1.30800 .12497 .99555 .20 Uiso 1.000
H13A .97627 .39691 .97090 .20 Uiso 1.000
H13B .95527 .26971 .97830 .20 Uiso 1.000
H13C .95117 .27651 .83120 .20 Uiso 1.000
H11A 1.24789 .44579 1.26656 .20 Uiso 1.000
H11B 1.36049 .35199 1.27586 .20 Uiso 1.000
H11C 1.22729 .31769 1.27336 .20 Uiso 1.000
H12A 1.23666 .46511 .97917 .20 Uiso 1.000
H12B 1.21236 .34501 .83947 .20 Uiso 1.000
H12C 1.34946 .37241 .99007 .20 Uiso 1.000

loop_
_geom_angle_atom_site_label_1
_geom_angle_atom_site_label_2
_geom_angle_atom_site_label_3
_geom_angle_site_symmetry_1
_geom_angle_site_symmetry_3
_geom_angle
_geom_angle_publ_flag
O4 Cu1 O5 . 2_756 168.2(2) yes
O4 Cu1 O6 . . 90.0(2) no
O4 Cu1 O7 . 2_756 90.3(2) no
O4 Cu1 N8 . . 94.5(2) no
O5 Cu1 O6 2_756 . 88.5(2) no
O5 Cu1 O7 2_756 2_756 88.8(2) no
O5 Cu1 N8 2_756 . 97.4(2) no
O6 Cu1 O7 . 2_756 168.10(10) yes
O6 Cu1 N8 . . 95.4(2) no
O7 Cu1 N8 2_756 . 96.4(2) no
C10 Si2 C11 . . 107.7(3) no
C10 Si2 C12 . . 108.9(3) no
C10 Si2 C13 . . 108.5(3) no
C11 Si2 C12 . . 110.8(3) no
C11 Si2 C13 . . 111.1(3) no
C12 Si2 C13 . . 109.7(3) no
C15 Si3 C16 . . 107.7(3) no
C15 Si3 C17 . . 109.7(3) no
C15 Si3 C18 . . 108.9(3) no
C16 Si3 C17 . . 111.0(4) no
C16 Si3 C18 . . 110.3(3) no
C17 Si3 C18 . . 109.2(3) no
Cu1 O4 C9 . . 123.6(3) no
Cu1 O5 C9 2_756 . 122.5(3) no
Cu1 O6 C14 . . 122.4(3) no
Cu1 O7 C14 2_756 . 123.9(3) no
Cu1 N8 C19 . . 120.9(3) no
Cu1 N8 C24 . . 120.1(3) no
C19 N8 C24 . . 118.5(4) no
O4 C9 O5 . . 125.5(4) yes
O4 C9 C10 . . 116.2(4) no
O5 C9 C10 . . 118.2(4) no
Si2 C10 C9 . . 110.2(3) no
O6 C14 O7 . . 125.3(4) yes
O6 C14 C15 . . 118.6(4) no
O7 C14 C15 . . 116.0(4) no
Si3 C15 C14 . . 112.0(3) no
N8 C19 C20 . . 121.9(4) no
C19 C20 C21 . . 118.5(5) no
C20 C21 C22 . . 120.8(5) no
C21 C22 C23 . . 123.3(5) no
C21 C22 C24 . . 117.8(5) no
C23 C22 C24 . . 118.8(5) no
N8 C24 C22 . . 122.5(5) no
Si2 C10 H10A . . 109.3 no
Si2 C10 H10B . . 109.6 no
C9 C10 H10A . . 109.2 no
C9 C10 H10B . . 109.5 no
H10A C10 H10B . . 109.0 no
Si2 C11 H11A . . 106.9 no
Si2 C11 H11B . . 109.8 no
Si2 C11 H11C . . 110.3 no
H11A C11 H11B . . 110.4 no
H11A C11 H11C . . 110.5 no
H11B C11 H11C . . 109.0 no
Si2 C12 H12A . . 109.5 no
Si2 C12 H12B . . 109.7 no
Si2 C12 H12C . . 109.3 no
H12A C12 H12B . . 109.7 no
H12A C12 H12C . . 109.6 no
H12B C12 H12C . . 109.0 no
Si2 C13 H13A . . 108.8 no
Si2 C13 H13B . . 109.6 no
Si2 C13 H13C . . 109.9 no
H13A C13 H13B . . 109.8 no
H13A C13 H13C . . 109.7 no
H13B C13 H13C . . 109.0 no
Si3 C15 H15A . . 109.1 no
Si3 C15 H15B . . 108.9 no
C14 C15 H15A . . 108.9 no
C14 C15 H15B . . 108.8 no
H15A C15 H15B . . 109.0 no
Si3 C16 H16A . . 106.9 no
Si3 C16 H16B . . 109.7 no
Si3 C16 H16C . . 110.5 no
H16A C16 H16B . . 110.4 no
H16A C16 H16C . . 110.4 no
H16B C16 H16C . . 109.0 no
Si3 C17 H17A . . 110.1 no
Si3 C17 H17B . . 110.2 no
Si3 C17 H17C . . 108.4 no
H17A C17 H17B . . 109.6 no
H17A C17 H17C . . 109.6 no
H17B C17 H17C . . 109.0 no
Si3 C18 H18A . . 109.4 no
Si3 C18 H18B . . 109.1 no
Si3 C18 H18C . . 109.9 no
H18A C18 H18B . . 109.7 no
H18A C18 H18C . . 109.7 no
H18B C18 H18C . . 109.0 no
N8 C19 H19 . . 118.7 no
C20 C19 H19 . . 119.4 no
C19 C20 H20 . . 121.2 no
C21 C20 H20 . . 120.3 no
C20 C21 H21 . . 119.7 no
C22 C21 H21 . . 119.5 no
C22 C23 H23A . . 111.8 no
C22 C23 H23B . . 106.2 no
C22 C23 H23C . . 105.6 no
H23A C23 H23B . . 111.9 no
H23A C23 H23C . . 111.9 no
H23B C23 H23C . . 109.0 no
N8 C24 H24 . . 118.6 no
C22 C24 H24 . . 118.9 no

loop_
_geom_bond_atom_site_label_1
_geom_bond_atom_site_label_2
_geom_bond_site_symmetry_1
_geom_bond_site_symmetry_2
_geom_bond_distance
_geom_bond_publ_flag
Cu1 Cu1 . 2_756 2.638(3) yes
Cu1 O4 . . 1.971(3) yes
Cu1 O5 . 2_756 1.958(3) yes
Cu1 O6 . . 1.976(3) yes
Cu1 O7 . 2_756 1.973(3) yes
Cu1 N8 . . 2.176(3) yes
Si2 C10 . . 1.881(5) no
Si2 C11 . . 1.875(5) no
Si2 C12 . . 1.853(5) no
Si2 C13 . . 1.868(6) no
Si3 C15 . . 1.875(5) no
Si3 C16 . . 1.853(7) no
Si3 C17 . . 1.839(7) no
Si3 C18 . . 1.861(6) no
O4 C9 . . 1.273(5) yes
O5 C9 . . 1.240(5) yes
O6 C14 . . 1.249(4) yes
O7 C14 . . 1.267(5) yes
N8 C19 . . 1.334(6) no
N8 C24 . . 1.343(5) no
C9 C10 . . 1.512(6) no
C14 C15 . . 1.505(6) no
C19 C20 . . 1.396(6) no
C20 C21 . . 1.357(8) no
C21 C22 . . 1.371(9) no
C22 C23 . . 1.495(8) no
C22 C24 . . 1.388(6) no
C10 H10A . . .960 no
C10 H10B . . .960 no
C11 H11A . . .960 no
C11 H11B . . .960 no
C11 H11C . . .960 no
C12 H12A . . .960 no
C12 H12B . . .960 no
C12 H12C . . .960 no
C13 H13A . . .960 no
C13 H13B . . .961 no
C13 H13C . . .960 no
C15 H15A . . .960 no
C15 H15B . . .960 no
C16 H16A . . .960 no
C16 H16B . . .960 no
C16 H16C . . .960 no
C17 H17A . . .960 no
C17 H17B . . .960 no
C17 H17C . . .960 no
C18 H18A . . .960 no
C18 H18B . . .960 no
C18 H18C . . .960 no
C19 H19 . . .960 no
C20 H20 . . .960 no
C21 H21 . . .960 no
C23 H23A . . .960 no
C23 H23B . . .960 no
C23 H23C . . .960 no
C24 H24 . . .960 no
